data_4301509
loop_
_publ_author_name
'Qing-Xia Yao'
'Zhan-Feng Ju'
'Xu-Hui Jin'
'Jie Zhang'

_publ_section_title
;
Novel Polythreaded Coordination Polymer: from an Armed-Polyrotaxane Sheet
to a 3D Polypseudorotaxane Array, Photo- and Thermochromic Behaviors
;
_journal_name_full 'Inorganic Chemistry'
_journal_page_first 1266
_journal_page_last 1268
_journal_paper_doi 10.1021/ic8021672
_journal_volume 48
_journal_year 2009
_chemical_formula_moiety 'C47 H34 Cd N3 O10, 10(H2O)'
_chemical_formula_sum 'C47 H54 Cd N3 O20'
_chemical_formula_weight 1093.36
_chemical_name_systematic
; 
 ? 
;
_space_group_IT_number 14
_symmetry_cell_setting monoclinic
_symmetry_space_group_name_Hall '-P 2ybc'
_symmetry_space_group_name_H-M 'P 1 21/c 1'
_atom_sites_solution_hydrogens geom
_atom_sites_solution_primary direct
_atom_sites_solution_secondary difmap
_audit_creation_method SHELXL-97
_cell_angle_alpha 90.00
_cell_angle_beta 93.814(5)
_cell_angle_gamma 90.00
_cell_formula_units_Z 4
_cell_length_a 11.986(4)
_cell_length_b 16.002(5)
_cell_length_c 25.926(8)
_cell_measurement_reflns_used 8941
_cell_measurement_temperature 294(2)
_cell_measurement_theta_max 27.4642
_cell_measurement_theta_min 2.6645
_cell_volume 4962(3)
_computing_cell_refinement 'CrystalClear (Rigaku/MSC Inc., 2005)'
_computing_data_collection 'CrystalClear (Rigaku/MSC Inc., 2005)'
_computing_data_reduction 'CrystalClear (Rigaku/MSC Inc., 2005)'
_computing_structure_refinement 'SHELXL-97 (Sheldrick, 1997)'
_computing_structure_solution 'SHELXS-97 (Sheldrick, 1990)'
_diffrn_ambient_temperature 294(2)
_diffrn_measured_fraction_theta_full 0.981
_diffrn_measured_fraction_theta_max 0.981
_diffrn_measurement_device_type 'CCD area detector'
_diffrn_measurement_method CCD_Profile_fitting
_diffrn_radiation_monochromator graphite
_diffrn_radiation_source 'fine-focus sealed tube'
_diffrn_radiation_type MoK\a
_diffrn_radiation_wavelength 0.71073
_diffrn_reflns_av_R_equivalents 0.0379
_diffrn_reflns_av_sigmaI/netI 0.0405
_diffrn_reflns_limit_h_max 15
_diffrn_reflns_limit_h_min -15
_diffrn_reflns_limit_k_max 20
_diffrn_reflns_limit_k_min -17
_diffrn_reflns_limit_l_max 33
_diffrn_reflns_limit_l_min -33
_diffrn_reflns_number 37482
_diffrn_reflns_theta_full 27.45
_diffrn_reflns_theta_max 27.45
_diffrn_reflns_theta_min 2.99
_exptl_absorpt_coefficient_mu 0.520
_exptl_absorpt_correction_T_max 1.0000
_exptl_absorpt_correction_T_min 0.7585
_exptl_absorpt_correction_type multi-scan
_exptl_absorpt_process_details '(R.H. Blessing, 1995&1997)'
_exptl_crystal_colour Yellow
_exptl_crystal_density_diffrn 1.463
_exptl_crystal_density_method 'not measured'
_exptl_crystal_description Prism
_exptl_crystal_F_000 2180
_exptl_crystal_size_max 1.0000
_exptl_crystal_size_mid 0.3900
_exptl_crystal_size_min 0.2900
_refine_diff_density_max 1.127
_refine_diff_density_min -0.797
_refine_diff_density_rms 0.083
_refine_ls_extinction_coef 0.009(3)
_refine_ls_extinction_expression Fc^*^=kFc[1+0.001xFc^2^\l^3^/sin(2\q)]^-1/4^
_refine_ls_extinction_method SHELXL
_refine_ls_goodness_of_fit_ref 1.043
_refine_ls_hydrogen_treatment constr
_refine_ls_matrix_type full
_refine_ls_number_parameters 649
_refine_ls_number_reflns 11126
_refine_ls_number_restraints 0
_refine_ls_restrained_S_all 1.043
_refine_ls_R_factor_all 0.1056
_refine_ls_R_factor_gt 0.0844
_refine_ls_shift/su_max 0.001
_refine_ls_shift/su_mean 0.000
_refine_ls_structure_factor_coef Fsqd
_refine_ls_weighting_details 'calc w=1/[\s^2^(Fo^2^)+(0.1844P)^2^+1.6193P] where P=(Fo^2^+2Fc^2^)/3'
_refine_ls_weighting_scheme calc
_refine_ls_wR_factor_gt 0.2529
_refine_ls_wR_factor_ref 0.2859
_reflns_number_gt 7961
_reflns_number_total 11126
_reflns_threshold_expression >2sigma(I)
_cod_data_source_file ic8021672_si_002.cif
_cod_data_source_block 2
_cod_depositor_comments
;
The following automatic conversions were performed:
'_exptl_absorpt_correction_type' value 'Multi-scan' changed to
'multi-scan' according to
'/home/saulius/struct/CIF-dictionaries/cif_core.dic' dictionary named
'cif_core.dic' version 2.4.1 from 2010-06-29.

Automatic conversion script
Id: cif_fix_enum 1527 2010-12-29 10:47:43Z saulius 
;
_cod_original_sg_symbol_Hall -P_2ybc
_cod_original_sg_symbol_H-M 'P 21/c'
_cod_database_code 4301509

loop_
_symmetry_equiv_pos_as_xyz
'x, y, z'
'-x, y+1/2, -z+1/2'
'-x, -y, -z'
'x, -y-1/2, z-1/2'

loop_
_atom_site_label
_atom_site_type_symbol
_atom_site_fract_x
_atom_site_fract_y
_atom_site_fract_z
_atom_site_U_iso_or_equiv
_atom_site_adp_type
_atom_site_occupancy
_atom_site_symmetry_multiplicity
_atom_site_calc_flag
_atom_site_refinement_flags
_atom_site_disorder_assembly
_atom_site_disorder_group
Cd1 Cd 0.90871(3) 0.14644(2) 0.163946(14) 0.0836(2) Uani 1 1 d . . .
O1 O 0.9602(5) 0.2311(3) 0.10279(19) 0.1296(17) Uani 1 1 d . . .
O1W O 1.0697(5) 0.0856(4) 0.0427(2) 0.150(2) Uani 1 1 d . . .
O2 O 0.7914(5) 0.2773(3) 0.08022(18) 0.1207(14) Uani 1 1 d . . .
O2W O 0.6205(6) 0.4005(4) 0.0581(3) 0.160(2) Uani 1 1 d . . .
O3 O 1.1076(4) 0.1020(3) 0.1705(2) 0.1205(15) Uani 1 1 d . . .
O3W O 1.0948(7) 0.3664(4) 0.1675(4) 0.178(3) Uani 1 1 d . . .
O4 O 0.9949(3) 0.0490(2) 0.22317(16) 0.0942(10) Uani 1 1 d . . .
O4W O 0.8825(7) 0.0298(5) 0.3120(3) 0.181(3) Uani 1 1 d . . .
O5 O 0.9682(4) 0.2523(3) 0.22823(17) 0.1077(12) Uani 1 1 d . . .
O5W O 0.6170(10) 0.2037(7) 0.1289(4) 0.134(3) Uani 0.50 1 d P . .
O6 O 0.7984(4) 0.1997(3) 0.23185(17) 0.1079(12) Uani 1 1 d . . .
O6W O 0.5805(9) -0.2330(7) -0.0896(4) 0.231(4) Uani 1 1 d . . .
O7 O 0.7595(5) 0.0587(3) 0.1490(2) 0.1254(15) Uani 1 1 d . . .
O7W O 0.6490(8) -0.4714(6) -0.0070(4) 0.223(4) Uani 1 1 d . . .
O8 O 0.8796(5) 0.0316(3) 0.0936(2) 0.1222(15) Uani 1 1 d . . .
O8W O 1.3506(13) -0.0582(9) -0.2922(6) 0.294(6) Uiso 1 1 d . . .
O9 O 0.4476(6) -0.2916(3) 0.0672(3) 0.154(2) Uani 1 1 d . . .
O9W O 0.3981(10) -0.4323(7) 0.1159(7) 0.321(9) Uani 1 1 d . . .
O10 O 0.5611(6) -0.3133(4) 0.0047(2) 0.1444(19) Uani 1 1 d . . .
O10W O 0.7666(11) -0.2158(13) -0.1274(8) 0.248(11) Uani 0.50 1 d P . .
O11W O 0.2885(14) -0.597(2) 0.1082(6) 0.277(12) Uani 0.50 1 d P . .
O12W O 0.510(2) 0.1264(15) 0.1499(11) 0.267(11) Uiso 0.50 1 d P . .
N1 N 1.1564(4) 0.4141(2) -0.11971(14) 0.0763(9) Uani 1 1 d . . .
N2 N 1.4732(4) 0.1710(3) -0.28124(15) 0.0845(11) Uani 1 1 d . . .
N3 N 0.7529(4) 0.4117(3) 0.47006(17) 0.0941(13) Uani 1 1 d . . .
C1 C 0.8914(5) 0.2736(3) 0.07479(18) 0.0833(13) Uani 1 1 d . . .
C2 C 0.9414(5) 0.3219(3) 0.03210(16) 0.0760(11) Uani 1 1 d . . .
C3 C 1.0553(5) 0.3278(4) 0.0295(2) 0.0958(15) Uani 1 1 d . . .
H1 H 1.1030 0.2996 0.0545 0.115 Uiso 1 1 calc R . .
C4 C 0.8731(5) 0.3619(3) -0.0062(2) 0.0881(14) Uani 1 1 d . . .
H2 H 0.7941 0.3588 -0.0053 0.106 Uiso 1 1 calc R . .
C5 C 1.1017(5) 0.3737(4) -0.0085(2) 0.0956(15) Uani 1 1 d . . .
H3 H 1.1808 0.3780 -0.0086 0.115 Uiso 1 1 calc R . .
C6 C 0.9194(5) 0.4054(3) -0.04497(19) 0.0883(13) Uani 1 1 d . . .
H4 H 0.8719 0.4305 -0.0714 0.106 Uiso 1 1 calc R . .
C7 C 1.0354(5) 0.4135(3) -0.04631(17) 0.0793(12) Uani 1 1 d . . .
C8 C 1.0873(6) 0.4661(3) -0.0864(2) 0.0948(15) Uani 1 1 d . . .
H6 H 1.0276 0.4942 -0.1082 0.114 Uiso 1 1 calc R . .
H5 H 1.1347 0.5097 -0.0690 0.114 Uiso 1 1 calc R . .
C9 C 1.2677(5) 0.4225(3) -0.11780(17) 0.0808(12) Uani 1 1 d . . .
H7 H 1.3027 0.4616 -0.0944 0.097 Uiso 1 1 calc R . .
C10 C 1.1058(5) 0.3597(3) -0.1539(2) 0.0854(13) Uani 1 1 d . . .
H8 H 1.0267 0.3544 -0.1559 0.102 Uiso 1 1 calc R . .
C11 C 1.3322(4) 0.3766(3) -0.14852(18) 0.0777(11) Uani 1 1 d . . .
H9 H 1.4110 0.3840 -0.1463 0.093 Uiso 1 1 calc R . .
C12 C 1.1674(4) 0.3125(3) -0.18559(19) 0.0789(11) Uani 1 1 d . . .
H10 H 1.1306 0.2750 -0.2095 0.095 Uiso 1 1 calc R . .
C13 C 1.2830(4) 0.3189(2) -0.18319(15) 0.0664(9) Uani 1 1 d . . .
C14 C 1.3513(4) 0.2685(3) -0.21763(15) 0.0684(9) Uani 1 1 d . . .
C15 C 1.4584(4) 0.2880(3) -0.2255(2) 0.0903(14) Uani 1 1 d . . .
H11 H 1.4923 0.3353 -0.2088 0.108 Uiso 1 1 calc R . .
C16 C 1.3075(5) 0.1978(4) -0.2421(3) 0.111(2) Uani 1 1 d . . .
H12 H 1.2323 0.1821 -0.2376 0.134 Uiso 1 1 calc R . .
C17 C 1.5206(5) 0.2386(4) -0.2585(3) 0.0999(16) Uani 1 1 d . . .
H13 H 1.5955 0.2531 -0.2646 0.120 Uiso 1 1 calc R . .
C18 C 1.3715(6) 0.1499(4) -0.2730(3) 0.111(2) Uani 1 1 d . . .
H14 H 1.3406 0.1005 -0.2884 0.133 Uiso 1 1 calc R . .
C19 C 1.4600(5) -0.1198(5) 0.3156(2) 0.1032(18) Uani 1 1 d . . .
H16 H 1.5087 -0.0768 0.3329 0.124 Uiso 1 1 calc R . .
H15 H 1.4311 -0.1560 0.3427 0.124 Uiso 1 1 calc R . .
C20 C 1.3625(4) -0.0772(3) 0.28564(18) 0.0793(12) Uani 1 1 d . . .
C21 C 1.2545(4) -0.0857(3) 0.30100(17) 0.0762(11) Uani 1 1 d . . .
H17 H 1.2405 -0.1211 0.3293 0.091 Uiso 1 1 calc R . .
C22 C 1.3800(4) -0.0266(3) 0.24480(19) 0.0844(12) Uani 1 1 d . . .
H18 H 1.4537 -0.0212 0.2338 0.101 Uiso 1 1 calc R . .
C23 C 1.1671(4) -0.0430(3) 0.27548(18) 0.0731(10) Uani 1 1 d . . .
H19 H 1.0934 -0.0497 0.2862 0.088 Uiso 1 1 calc R . .
C24 C 1.2942(4) 0.0173(3) 0.21879(19) 0.0811(11) Uani 1 1 d . . .
H20 H 1.3089 0.0523 0.1905 0.097 Uiso 1 1 calc R . .
C25 C 1.1858(4) 0.0095(3) 0.23459(17) 0.0713(10) Uani 1 1 d . . .
C26 C 1.0900(5) 0.0560(3) 0.2075(2) 0.0833(12) Uani 1 1 d . . .
C27 C 0.8790(5) 0.2414(3) 0.2509(2) 0.0909(14) Uani 1 1 d . . .
C28 C 0.8722(4) 0.2792(3) 0.30367(19) 0.0753(11) Uani 1 1 d . . .
C29 C 0.7899(5) 0.2533(3) 0.3351(2) 0.0871(13) Uani 1 1 d . . .
H21 H 0.7361 0.2133 0.3226 0.105 Uiso 1 1 calc R . .
C30 C 0.9479(4) 0.3382(3) 0.3223(2) 0.0864(14) Uani 1 1 d . . .
H22 H 1.0039 0.3570 0.3007 0.104 Uiso 1 1 calc R . .
C31 C 0.7856(5) 0.2852(3) 0.3844(2) 0.0903(13) Uani 1 1 d . . .
H23 H 0.7294 0.2668 0.4060 0.108 Uiso 1 1 calc R . .
C32 C 0.9445(5) 0.3705(3) 0.3709(3) 0.0919(15) Uani 1 1 d . . .
H24 H 0.9981 0.4110 0.3829 0.110 Uiso 1 1 calc R . .
C33 C 0.8643(5) 0.3447(3) 0.4026(2) 0.0821(13) Uani 1 1 d . . .
C34 C 0.8658(6) 0.3783(4) 0.4571(2) 0.1058(18) Uani 1 1 d . . .
H25 H 0.9219 0.4236 0.4613 0.127 Uiso 1 1 calc R . .
H26 H 0.8886 0.3332 0.4817 0.127 Uiso 1 1 calc R . .
C35 C 0.7132(6) 0.4789(4) 0.4442(3) 0.1043(17) Uani 1 1 d . . .
H28 H 0.7557 0.5021 0.4181 0.125 Uiso 1 1 calc R . .
C36 C 0.6957(6) 0.3768(4) 0.5064(2) 0.0989(17) Uani 1 1 d . . .
H27 H 0.7239 0.3281 0.5237 0.119 Uiso 1 1 calc R . .
C37 C 0.6161(6) 0.5143(3) 0.4538(2) 0.0961(15) Uani 1 1 d . . .
H30 H 0.5890 0.5610 0.4341 0.115 Uiso 1 1 calc R . .
C38 C 0.5964(6) 0.4104(3) 0.5192(2) 0.0986(17) Uani 1 1 d . . .
H29 H 0.5562 0.3856 0.5456 0.118 Uiso 1 1 calc R . .
C39 C 0.5540(5) 0.4816(3) 0.49327(18) 0.0826(13) Uani 1 1 d . . .
C40 C 0.7942(6) 0.0139(4) 0.1141(3) 0.0974(16) Uani 1 1 d . . .
C41 C 0.7269(4) -0.0621(3) 0.0978(2) 0.0856(13) Uani 1 1 d . . .
C42 C 0.6276(5) -0.0831(4) 0.1190(2) 0.0931(14) Uani 1 1 d . . .
H31 H 0.6016 -0.0493 0.1459 0.112 Uiso 1 1 calc R . .
C43 C 0.7635(5) -0.1139(4) 0.0585(2) 0.0979(15) Uani 1 1 d . . .
H32 H 0.8321 -0.1019 0.0437 0.117 Uiso 1 1 calc R . .
C44 C 0.5650(6) -0.1519(3) 0.1022(2) 0.0926(15) Uani 1 1 d . . .
H33 H 0.4977 -0.1650 0.1179 0.111 Uiso 1 1 calc R . .
C45 C 0.7013(5) -0.1817(4) 0.0415(2) 0.1004(16) Uani 1 1 d . . .
H34 H 0.7271 -0.2159 0.0148 0.120 Uiso 1 1 calc R . .
C46 C 0.5999(5) -0.2012(3) 0.0630(2) 0.0928(14) Uani 1 1 d . . .
C47 C 0.5311(6) -0.2742(4) 0.0425(3) 0.1106(19) Uani 1 1 d . . .

loop_
_atom_site_aniso_label
_atom_site_aniso_U_11
_atom_site_aniso_U_22
_atom_site_aniso_U_33
_atom_site_aniso_U_23
_atom_site_aniso_U_13
_atom_site_aniso_U_12
Cd1 0.0789(3) 0.0917(3) 0.0801(3) 0.01479(16) 0.00425(19) 0.01476(15)
O1 0.145(4) 0.129(3) 0.118(3) 0.056(3) 0.028(3) 0.023(3)
O1W 0.157(5) 0.187(5) 0.108(3) 0.000(3) 0.022(3) 0.044(4)
O2 0.121(4) 0.145(4) 0.098(3) 0.013(3) 0.023(3) -0.010(3)
O2W 0.176(6) 0.146(5) 0.162(5) -0.037(4) 0.031(4) -0.001(4)
O3 0.097(3) 0.136(4) 0.127(3) 0.052(3) -0.001(2) 0.016(3)
O3W 0.165(6) 0.162(6) 0.210(8) -0.046(5) 0.028(6) -0.027(4)
O4 0.076(2) 0.094(2) 0.110(3) 0.0070(19) -0.0075(19) 0.0166(17)
O4W 0.183(7) 0.173(6) 0.189(7) 0.024(5) 0.035(5) 0.001(5)
O5 0.110(3) 0.114(3) 0.100(3) 0.014(2) 0.017(2) 0.025(2)
O5W 0.145(8) 0.148(8) 0.113(6) 0.017(6) 0.032(6) 0.039(7)
O6 0.113(3) 0.104(3) 0.104(3) -0.019(2) -0.009(2) 0.015(2)
O6W 0.214(9) 0.292(11) 0.193(8) -0.010(8) 0.052(7) -0.048(8)
O7 0.134(4) 0.121(3) 0.117(3) -0.014(3) -0.023(3) -0.001(3)
O7W 0.179(7) 0.211(8) 0.279(11) -0.054(8) 0.011(7) 0.018(6)
O8 0.120(4) 0.099(3) 0.145(4) 0.014(3) -0.004(3) 0.003(3)
O9 0.134(4) 0.116(4) 0.217(7) -0.029(4) 0.040(4) -0.015(3)
O9W 0.208(10) 0.202(9) 0.54(3) 0.089(13) -0.084(13) -0.009(8)
O10 0.176(5) 0.120(4) 0.140(4) -0.027(3) 0.034(4) -0.011(4)
O10W 0.110(8) 0.31(2) 0.32(2) 0.20(2) 0.033(11) -0.021(11)
O11W 0.133(11) 0.57(4) 0.126(11) 0.018(18) -0.007(9) -0.050(18)
N1 0.096(3) 0.0651(18) 0.0689(19) -0.0013(15) 0.0180(18) 0.0021(17)
N2 0.095(3) 0.088(2) 0.070(2) -0.0060(19) -0.0035(19) 0.034(2)
N3 0.112(3) 0.086(3) 0.080(2) -0.011(2) -0.023(2) 0.012(2)
C1 0.112(4) 0.072(2) 0.066(2) -0.0084(19) 0.007(2) -0.001(2)
C2 0.101(3) 0.066(2) 0.062(2) -0.0080(17) 0.011(2) 0.009(2)
C3 0.097(4) 0.107(4) 0.084(3) 0.019(3) 0.005(3) 0.012(3)
C4 0.093(3) 0.099(3) 0.072(3) 0.002(2) 0.008(2) 0.018(3)
C5 0.086(3) 0.109(4) 0.094(3) 0.014(3) 0.017(3) 0.009(3)
C6 0.103(4) 0.090(3) 0.072(3) 0.008(2) 0.009(2) 0.024(3)
C7 0.103(3) 0.066(2) 0.070(2) -0.0028(18) 0.020(2) 0.018(2)
C8 0.132(4) 0.071(2) 0.086(3) -0.004(2) 0.036(3) 0.017(3)
C9 0.099(3) 0.076(3) 0.066(2) -0.0051(19) -0.001(2) 0.002(2)
C10 0.079(3) 0.083(3) 0.096(3) -0.013(2) 0.021(3) -0.009(2)
C11 0.081(3) 0.079(2) 0.072(2) -0.007(2) -0.003(2) 0.005(2)
C12 0.076(3) 0.073(2) 0.088(3) -0.018(2) 0.013(2) -0.006(2)
C13 0.073(2) 0.0627(19) 0.063(2) 0.0068(16) 0.0012(17) 0.0026(17)
C14 0.072(2) 0.068(2) 0.065(2) 0.0043(17) 0.0005(17) 0.0119(18)
C15 0.081(3) 0.083(3) 0.108(4) -0.015(3) 0.012(3) -0.003(2)
C16 0.084(3) 0.125(5) 0.125(5) -0.053(4) 0.008(3) 0.003(3)
C17 0.084(3) 0.098(4) 0.120(4) -0.001(3) 0.022(3) 0.013(3)
C18 0.084(4) 0.120(5) 0.127(5) -0.050(4) -0.005(3) 0.013(3)
C19 0.102(4) 0.131(4) 0.075(3) -0.009(3) 0.001(3) 0.056(4)
C20 0.079(3) 0.082(3) 0.075(2) -0.010(2) -0.002(2) 0.025(2)
C21 0.091(3) 0.070(2) 0.067(2) -0.0021(18) -0.002(2) 0.011(2)
C22 0.072(3) 0.103(3) 0.078(3) -0.004(2) 0.009(2) 0.018(2)
C23 0.073(2) 0.066(2) 0.079(2) -0.0073(18) 0.001(2) 0.0014(18)
C24 0.081(3) 0.083(3) 0.079(3) 0.000(2) 0.009(2) 0.010(2)
C25 0.071(2) 0.065(2) 0.077(2) -0.0083(18) -0.0040(19) 0.0048(18)
C26 0.086(3) 0.071(2) 0.091(3) 0.000(2) -0.007(2) 0.005(2)
C27 0.098(4) 0.075(3) 0.099(3) 0.009(2) -0.002(3) 0.022(3)
C28 0.071(2) 0.066(2) 0.088(3) 0.008(2) 0.003(2) 0.0091(19)
C29 0.089(3) 0.073(3) 0.099(3) 0.000(2) 0.002(3) -0.010(2)
C30 0.073(3) 0.078(3) 0.108(4) 0.017(3) 0.010(3) 0.001(2)
C31 0.085(3) 0.086(3) 0.099(3) -0.003(3) 0.004(3) -0.013(2)
C32 0.092(3) 0.070(2) 0.111(4) 0.007(3) -0.016(3) -0.016(2)
C33 0.083(3) 0.067(2) 0.094(3) 0.006(2) -0.010(3) 0.005(2)
C34 0.107(4) 0.112(4) 0.095(4) -0.008(3) -0.025(3) 0.020(3)
C35 0.112(4) 0.094(3) 0.105(4) 0.006(3) -0.007(3) 0.012(3)
C36 0.132(5) 0.085(3) 0.077(3) 0.004(3) -0.011(3) 0.024(3)
C37 0.120(4) 0.076(3) 0.090(3) 0.006(2) -0.009(3) 0.001(3)
C38 0.134(5) 0.076(3) 0.083(3) 0.002(2) -0.017(3) 0.014(3)
C39 0.112(4) 0.061(2) 0.070(2) -0.0138(18) -0.026(2) 0.003(2)
C40 0.100(4) 0.096(4) 0.092(4) 0.009(3) -0.020(3) 0.024(3)
C41 0.085(3) 0.086(3) 0.083(3) 0.018(2) -0.009(2) 0.017(2)
C42 0.103(4) 0.097(3) 0.078(3) 0.006(2) -0.004(3) 0.018(3)
C43 0.098(4) 0.103(4) 0.091(3) 0.012(3) -0.004(3) 0.015(3)
C44 0.102(4) 0.093(3) 0.083(3) 0.013(2) 0.003(3) 0.017(3)
C45 0.102(4) 0.101(4) 0.098(4) 0.002(3) 0.003(3) 0.021(3)
C46 0.096(3) 0.088(3) 0.093(3) 0.016(3) -0.006(3) 0.018(3)
C47 0.108(5) 0.091(4) 0.133(5) 0.007(4) 0.008(4) 0.012(3)

loop_
_atom_type_symbol
_atom_type_description
_atom_type_scat_dispersion_real
_atom_type_scat_dispersion_imag
_atom_type_scat_source
C C 0.0033 0.0016 'International Tables Vol C Tables 4.2.6.8 and 6.1.1.4'
Cd Cd -0.8075 1.2024 'International Tables Vol C Tables 4.2.6.8 and 6.1.1.4'
N N 0.0061 0.0033 'International Tables Vol C Tables 4.2.6.8 and 6.1.1.4'
O O 0.0106 0.0060 'International Tables Vol C Tables 4.2.6.8 and 6.1.1.4'
H H 0.0000 0.0000 'International Tables Vol C Tables 4.2.6.8 and 6.1.1.4'

loop_
_geom_angle_atom_site_label_1
_geom_angle_atom_site_label_2
_geom_angle_atom_site_label_3
_geom_angle
_geom_angle_site_symmetry_1
_geom_angle_site_symmetry_3
_geom_angle_publ_flag
O1 Cd1 O7 120.6(2) . . ?
O1 Cd1 O4 137.53(17) . . ?
O7 Cd1 O4 90.46(16) . . ?
O1 Cd1 O6 119.89(18) . . ?
O7 Cd1 O6 83.14(18) . . ?
O4 Cd1 O6 89.76(15) . . ?
O1 Cd1 O5 88.94(19) . . ?
O7 Cd1 O5 136.79(19) . . ?
O4 Cd1 O5 85.41(15) . . ?
O6 Cd1 O5 53.91(16) . . ?
O1 Cd1 O3 84.93(17) . . ?
O7 Cd1 O3 124.93(19) . . ?
O4 Cd1 O3 52.68(14) . . ?
O6 Cd1 O3 128.19(17) . . ?
O5 Cd1 O3 85.24(18) . . ?
O1 Cd1 O8 87.7(2) . . ?
O7 Cd1 O8 51.64(19) . . ?
O4 Cd1 O8 91.26(15) . . ?
O6 Cd1 O8 134.77(17) . . ?
O5 Cd1 O8 170.81(17) . . ?
O3 Cd1 O8 85.94(19) . . ?
C1 O1 Cd1 122.8(4) . . ?
C26 O3 Cd1 90.6(4) . . ?
C26 O4 Cd1 95.6(3) . . ?
C27 O5 Cd1 90.2(4) . . ?
C27 O6 Cd1 91.8(4) . . ?
C40 O7 Cd1 100.4(5) . . ?
C40 O8 Cd1 86.3(4) . . ?
C9 N1 C10 119.4(4) . . ?
C9 N1 C8 120.9(4) . . ?
C10 N1 C8 119.6(5) . . ?
C18 N2 C17 120.9(5) . . ?
C18 N2 C19 120.4(5) . 3_855 ?
C17 N2 C19 118.6(5) . 3_855 ?
C36 N3 C35 120.8(6) . . ?
C36 N3 C34 121.4(5) . . ?
C35 N3 C34 117.8(6) . . ?
O2 C1 O1 124.8(6) . . ?
O2 C1 C2 120.2(5) . . ?
O1 C1 C2 115.0(5) . . ?
C3 C2 C4 118.0(5) . . ?
C3 C2 C1 121.1(5) . . ?
C4 C2 C1 120.9(5) . . ?
C2 C3 C5 121.5(5) . . ?
C2 C3 H1 119.2 . . ?
C5 C3 H1 119.2 . . ?
C6 C4 C2 120.5(6) . . ?
C6 C4 H2 119.8 . . ?
C2 C4 H2 119.8 . . ?
C3 C5 C7 121.0(6) . . ?
C3 C5 H3 119.5 . . ?
C7 C5 H3 119.5 . . ?
C4 C6 C7 121.1(5) . . ?
C4 C6 H4 119.5 . . ?
C7 C6 H4 119.5 . . ?
C5 C7 C6 117.9(5) . . ?
C5 C7 C8 120.4(5) . . ?
C6 C7 C8 121.7(5) . . ?
N1 C8 C7 111.1(4) . . ?
N1 C8 H6 109.4 . . ?
C7 C8 H6 109.4 . . ?
N1 C8 H5 109.4 . . ?
C7 C8 H5 109.4 . . ?
H6 C8 H5 108.0 . . ?
N1 C9 C11 121.8(4) . . ?
N1 C9 H7 119.1 . . ?
C11 C9 H7 119.1 . . ?
N1 C10 C12 120.7(5) . . ?
N1 C10 H8 119.7 . . ?
C12 C10 H8 119.7 . . ?
C9 C11 C13 120.3(5) . . ?
C9 C11 H9 119.9 . . ?
C13 C11 H9 119.9 . . ?
C10 C12 C13 120.7(4) . . ?
C10 C12 H10 119.7 . . ?
C13 C12 H10 119.7 . . ?
C12 C13 C11 117.1(4) . . ?
C12 C13 C14 121.4(4) . . ?
C11 C13 C14 121.4(4) . . ?
C15 C14 C16 117.1(5) . . ?
C15 C14 C13 122.2(4) . . ?
C16 C14 C13 120.7(4) . . ?
C14 C15 C17 120.5(5) . . ?
C14 C15 H11 119.8 . . ?
C17 C15 H11 119.7 . . ?
C18 C16 C14 120.8(6) . . ?
C18 C16 H12 119.6 . . ?
C14 C16 H12 119.6 . . ?
N2 C17 C15 119.5(5) . . ?
N2 C17 H13 120.3 . . ?
C15 C17 H13 120.3 . . ?
N2 C18 C16 121.2(6) . . ?
N2 C18 H14 119.4 . . ?
C16 C18 H14 119.4 . . ?
N2 C19 C20 111.6(4) 3_855 . ?
N2 C19 H16 109.3 3_855 . ?
C20 C19 H16 109.3 . . ?
N2 C19 H15 109.3 3_855 . ?
C20 C19 H15 109.3 . . ?
H16 C19 H15 108.0 . . ?
C22 C20 C21 118.5(4) . . ?
C22 C20 C19 120.7(5) . . ?
C21 C20 C19 120.7(5) . . ?
C23 C21 C20 120.4(4) . . ?
C23 C21 H17 119.8 . . ?
C20 C21 H17 119.8 . . ?
C20 C22 C24 122.2(5) . . ?
C20 C22 H18 118.9 . . ?
C24 C22 H18 118.9 . . ?
C21 C23 C25 120.7(5) . . ?
C21 C23 H19 119.6 . . ?
C25 C23 H19 119.6 . . ?
C22 C24 C25 119.3(5) . . ?
C22 C24 H20 120.3 . . ?
C25 C24 H20 120.3 . . ?
C23 C25 C24 118.8(4) . . ?
C23 C25 C26 120.1(4) . . ?
C24 C25 C26 121.1(4) . . ?
O3 C26 O4 121.1(5) . . ?
O3 C26 C25 119.5(5) . . ?
O4 C26 C25 119.4(5) . . ?
O6 C27 O5 123.0(6) . . ?
O6 C27 C28 119.2(6) . . ?
O5 C27 C28 117.8(5) . . ?
C30 C28 C29 118.6(5) . . ?
C30 C28 C27 121.4(5) . . ?
C29 C28 C27 119.9(5) . . ?
C31 C29 C28 120.4(5) . . ?
C31 C29 H21 119.8 . . ?
C28 C29 H21 119.8 . . ?
C32 C30 C28 121.6(5) . . ?
C32 C30 H22 119.2 . . ?
C28 C30 H22 119.2 . . ?
C29 C31 C33 119.8(5) . . ?
C29 C31 H23 120.1 . . ?
C33 C31 H23 120.1 . . ?
C30 C32 C33 120.3(5) . . ?
C30 C32 H24 119.8 . . ?
C33 C32 H24 119.8 . . ?
C32 C33 C31 119.2(5) . . ?
C32 C33 C34 119.2(5) . . ?
C31 C33 C34 121.5(6) . . ?
C33 C34 N3 112.2(4) . . ?
C33 C34 H25 109.2 . . ?
N3 C34 H25 109.2 . . ?
C33 C34 H26 109.2 . . ?
N3 C34 H26 109.2 . . ?
H25 C34 H26 107.9 . . ?
C37 C35 N3 122.3(7) . . ?
C37 C35 H28 118.8 . . ?
N3 C35 H28 118.8 . . ?
N3 C36 C38 120.4(5) . . ?
N3 C36 H27 119.8 . . ?
C38 C36 H27 119.8 . . ?
C35 C37 C39 119.2(5) . . ?
C35 C37 H30 120.4 . . ?
C39 C37 H30 120.4 . . ?
C36 C38 C39 119.8(6) . . ?
C36 C38 H29 120.1 . . ?
C39 C38 H29 120.1 . . ?
C38 C39 C37 117.4(6) . . ?
C38 C39 C39 120.2(7) . 3_666 ?
C37 C39 C39 122.4(5) . 3_666 ?
O8 C40 O7 121.0(7) . . ?
O8 C40 C41 121.0(6) . . ?
O7 C40 C41 118.1(7) . . ?
C42 C41 C43 117.6(6) . . ?
C42 C41 C40 122.8(6) . . ?
C43 C41 C40 119.6(6) . . ?
C41 C42 C44 121.9(6) . . ?
C41 C42 H31 119.1 . . ?
C44 C42 H31 119.1 . . ?
C45 C43 C41 120.7(6) . . ?
C45 C43 H32 119.7 . . ?
C41 C43 H32 119.7 . . ?
C46 C44 C42 120.3(6) . . ?
C46 C44 H33 119.9 . . ?
C42 C44 H33 119.9 . . ?
C43 C45 C46 120.9(6) . . ?
C43 C45 H34 119.6 . . ?
C46 C45 H34 119.6 . . ?
C44 C46 C45 118.6(6) . . ?
C44 C46 C47 121.4(6) . . ?
C45 C46 C47 120.0(6) . . ?
O10 C47 O9 125.2(8) . . ?
O10 C47 C46 119.4(7) . . ?
O9 C47 C46 115.4(7) . . ?

loop_
_geom_bond_atom_site_label_1
_geom_bond_atom_site_label_2
_geom_bond_distance
_geom_bond_site_symmetry_2
_geom_bond_publ_flag
Cd1 O1 2.205(4) . ?
Cd1 O7 2.286(5) . ?
Cd1 O4 2.376(4) . ?
Cd1 O6 2.425(4) . ?
Cd1 O5 2.449(5) . ?
Cd1 O3 2.483(5) . ?
Cd1 O8 2.597(6) . ?
O1 C1 1.261(7) . ?
O2 C1 1.218(7) . ?
O3 C26 1.238(7) . ?
O4 C26 1.241(7) . ?
O5 C27 1.266(8) . ?
O6 C27 1.249(7) . ?
O7 C40 1.247(8) . ?
O8 C40 1.218(8) . ?
O9 C47 1.254(9) . ?
O10 C47 1.236(9) . ?
N1 C9 1.338(7) . ?
N1 C10 1.356(7) . ?
N1 C8 1.491(6) . ?
N2 C18 1.295(9) . ?
N2 C17 1.340(8) . ?
N2 C19 1.483(6) 3_855 ?
N3 C36 1.325(8) . ?
N3 C35 1.337(7) . ?
N3 C34 1.513(8) . ?
C1 C2 1.506(7) . ?
C2 C3 1.374(8) . ?
C2 C4 1.399(7) . ?
C3 C5 1.376(8) . ?
C3 H1 0.9500 . ?
C4 C6 1.370(8) . ?
C4 H2 0.9500 . ?
C5 C7 1.376(7) . ?
C5 H3 0.9500 . ?
C6 C7 1.400(8) . ?
C6 H4 0.9500 . ?
C7 C8 1.503(7) . ?
C8 H6 0.9900 . ?
C8 H5 0.9900 . ?
C9 C11 1.361(7) . ?
C9 H7 0.9500 . ?
C10 C12 1.368(7) . ?
C10 H8 0.9500 . ?
C11 C13 1.392(6) . ?
C11 H9 0.9500 . ?
C12 C13 1.387(6) . ?
C12 H10 0.9500 . ?
C13 C14 1.488(6) . ?
C14 C15 1.350(7) . ?
C14 C16 1.385(7) . ?
C15 C17 1.414(8) . ?
C15 H11 0.9500 . ?
C16 C18 1.378(8) . ?
C16 H12 0.9500 . ?
C17 H13 0.9500 . ?
C18 H14 0.9500 . ?
C19 N2 1.483(6) 3_855 ?
C19 C20 1.522(7) . ?
C19 H16 0.9900 . ?
C19 H15 0.9900 . ?
C20 C22 1.360(7) . ?
C20 C21 1.386(7) . ?
C21 C23 1.382(6) . ?
C21 H17 0.9500 . ?
C22 C24 1.383(7) . ?
C22 H18 0.9500 . ?
C23 C25 1.382(7) . ?
C23 H19 0.9500 . ?
C24 C25 1.393(7) . ?
C24 H20 0.9500 . ?
C25 C26 1.503(6) . ?
C27 C28 1.503(8) . ?
C28 C30 1.374(7) . ?
C28 C29 1.384(7) . ?
C29 C31 1.382(8) . ?
C29 H21 0.9500 . ?
C30 C32 1.367(9) . ?
C30 H22 0.9500 . ?
C31 C33 1.399(7) . ?
C31 H23 0.9500 . ?
C32 C33 1.368(9) . ?
C32 H24 0.9500 . ?
C33 C34 1.512(8) . ?
C34 H25 0.9900 . ?
C34 H26 0.9900 . ?
C35 C37 1.332(9) . ?
C35 H28 0.9500 . ?
C36 C38 1.368(9) . ?
C36 H27 0.9500 . ?
C37 C39 1.406(9) . ?
C37 H30 0.9500 . ?
C38 C39 1.401(7) . ?
C38 H29 0.9500 . ?
C39 C39 1.485(11) 3_666 ?
C40 C41 1.506(9) . ?
C41 C42 1.386(8) . ?
C41 C43 1.405(8) . ?
C42 C44 1.386(8) . ?
C42 H31 0.9500 . ?
C43 C45 1.373(9) . ?
C43 H32 0.9500 . ?
C44 C46 1.374(8) . ?
C44 H33 0.9500 . ?
C45 C46 1.407(9) . ?
C45 H34 0.9500 . ?
C46 C47 1.506(9) . ?
